data_7109152
loop_
_publ_author_name
'Chan Seok Oh'
'Chil Won Lee'
'Jun Yeob Lee'

_publ_section_title
;
 Simple heteroatom engineering for tuning the triplet energy of
 organometallic host materials for red, green and blue phosphorescent
 organic light-emitting diodes
;
_journal_name_full Chem.Commun.
_journal_page_first 3875
_journal_paper_doi 10.1039/c3cc40629f
_journal_volume 49
_journal_year 2013
_chemical_formula_moiety 'C18 H12 Be N2 O2 S2'
_chemical_formula_sum 'C18 H12 Be N2 O2 S2'
_chemical_formula_weight 361.43
_chemical_name_systematic
;
?
;
_space_group_IT_number 41
_symmetry_cell_setting orthorhombic
_symmetry_space_group_name_Hall 'A 2 -2ab'
_symmetry_space_group_name_H-M 'A b a 2'
_atom_sites_solution_hydrogens geom
_atom_sites_solution_primary direct
_atom_sites_solution_secondary difmap
_audit_creation_method SHELXTL
_cell_angle_alpha 90.00
_cell_angle_beta 90.00
_cell_angle_gamma 90.00
_cell_formula_units_Z 4
_cell_length_a 10.2336(15)
_cell_length_b 14.137(2)
_cell_length_c 11.2663(17)
_cell_measurement_reflns_used 4016
_cell_measurement_temperature 200(2)
_cell_measurement_theta_max 28.28
_cell_measurement_theta_min 2.31
_cell_volume 1629.9(4)
_computing_cell_refinement 'Bruker SMART'
_computing_data_collection 'Bruker SMART'
_computing_data_reduction 'Bruker SAINT'
_computing_molecular_graphics 'Bruker SHELXTL'
_computing_publication_material 'Bruker SHELXTL'
_computing_structure_refinement 'Bruker SHELXTL'
_computing_structure_solution 'Bruker SHELXTL'
_diffrn_ambient_temperature 200(2)
_diffrn_measured_fraction_theta_full 0.966
_diffrn_measured_fraction_theta_max 0.966
_diffrn_measurement_device_type 'CCD area detector'
_diffrn_measurement_method 'phi and omega scans'
_diffrn_radiation_monochromator graphite
_diffrn_radiation_source 'fine-focus sealed tube'
_diffrn_radiation_type MoK\a
_diffrn_radiation_wavelength 0.71073
_diffrn_reflns_av_R_equivalents 0.0158
_diffrn_reflns_av_sigmaI/netI 0.0196
_diffrn_reflns_limit_h_max 7
_diffrn_reflns_limit_h_min -13
_diffrn_reflns_limit_k_max 16
_diffrn_reflns_limit_k_min -18
_diffrn_reflns_limit_l_max 14
_diffrn_reflns_limit_l_min -14
_diffrn_reflns_number 5372
_diffrn_reflns_theta_full 28.31
_diffrn_reflns_theta_max 28.31
_diffrn_reflns_theta_min 3.05
_exptl_absorpt_coefficient_mu 0.340
_exptl_absorpt_correction_T_max 0.9571
_exptl_absorpt_correction_T_min 0.8675
_exptl_absorpt_correction_type multi-scan
_exptl_absorpt_process_details 'Bruker SADABS'
_exptl_crystal_colour 'pale yellow'
_exptl_crystal_density_diffrn 1.473
_exptl_crystal_density_method 'not measured'
_exptl_crystal_description block
_exptl_crystal_F_000 744
_exptl_crystal_size_max 0.43
_exptl_crystal_size_mid 0.37
_exptl_crystal_size_min 0.13
_refine_diff_density_max 0.410
_refine_diff_density_min -0.575
_refine_diff_density_rms 0.093
_refine_ls_abs_structure_details 'Flack H D (1983), Acta Cryst. A39, 876-881'
_refine_ls_abs_structure_Flack 0.03(19)
_refine_ls_extinction_method none
_refine_ls_goodness_of_fit_ref 1.232
_refine_ls_hydrogen_treatment constr
_refine_ls_matrix_type full
_refine_ls_number_parameters 114
_refine_ls_number_reflns 1888
_refine_ls_number_restraints 1
_refine_ls_restrained_S_all 1.232
_refine_ls_R_factor_all 0.0603
_refine_ls_R_factor_gt 0.0455
_refine_ls_shift/su_max 0.000
_refine_ls_shift/su_mean 0.000
_refine_ls_structure_factor_coef Fsqd
_refine_ls_weighting_details 'calc w=1/[\s^2^(Fo^2^)+(0.1097P)^2^+2.6942P] where P=(Fo^2^+2Fc^2^)/3'
_refine_ls_weighting_scheme calc
_refine_ls_wR_factor_gt 0.1338
_refine_ls_wR_factor_ref 0.2027
_reflns_number_gt 1693
_reflns_number_total 1888
_reflns_threshold_expression >2sigma(I)
_cod_data_source_file c3cc40629f.txt
_cod_data_source_block BeT2-a
_cod_original_sg_symbol_H-M Aba2
_cod_database_code 7109152

loop_
_symmetry_equiv_pos_as_xyz
'x, y, z'
'-x, -y, z'
'x+1/2, -y+1/2, z'
'-x+1/2, y+1/2, z'
'x, y+1/2, z+1/2'
'-x, -y+1/2, z+1/2'
'x+1/2, -y+1, z+1/2'
'-x+1/2, y+1, z+1/2'

loop_
_atom_site_label
_atom_site_type_symbol
_atom_site_fract_x
_atom_site_fract_y
_atom_site_fract_z
_atom_site_U_iso_or_equiv
_atom_site_adp_type
_atom_site_occupancy
_atom_site_symmetry_multiplicity
_atom_site_calc_flag
_atom_site_refinement_flags
Be1 Be 0.5000 0.0000 0.4570(7) 0.0312(14) Uani 1 2 d S
O1 O 0.5431(3) 0.08812(19) 0.5327(3) 0.0340(6) Uani 1 1 d .
N1 N 0.3713(3) 0.0416(2) 0.3695(3) 0.0304(7) Uani 1 1 d .
C1 C 0.2984(4) -0.0104(3) 0.2885(5) 0.0392(9) Uani 1 1 d .
H1 H 0.3205 -0.0734 0.2671 0.047 Uiso 1 1 calc R
C2 C 0.1944(4) 0.0348(4) 0.2425(4) 0.0486(12) Uani 1 1 d .
H2 H 0.1339 0.0081 0.1880 0.058 Uiso 1 1 calc R
S1 S 0.18768(9) 0.14829(8) 0.29765(13) 0.0449(3) Uani 1 1 d .
C3 C 0.3261(4) 0.1280(3) 0.3828(4) 0.0311(8) Uani 1 1 d .
C4 C 0.3879(4) 0.2004(3) 0.4562(4) 0.0314(8) Uani 1 1 d .
C5 C 0.3414(5) 0.2932(3) 0.4551(4) 0.0432(10) Uani 1 1 d .
H5 H 0.2677 0.3087 0.4076 0.052 Uiso 1 1 calc R
C6 C 0.4010(6) 0.3631(3) 0.5223(6) 0.0508(12) Uani 1 1 d .
H6 H 0.3700 0.4264 0.5206 0.061 Uiso 1 1 calc R
C7 C 0.5073(5) 0.3382(3) 0.5921(5) 0.0434(11) Uani 1 1 d .
H7 H 0.5489 0.3853 0.6387 0.052 Uiso 1 1 calc R
C8 C 0.5544(4) 0.2464(3) 0.5955(4) 0.0367(8) Uani 1 1 d .
H8 H 0.6275 0.2318 0.6442 0.044 Uiso 1 1 calc R
C9 C 0.4962(4) 0.1750(3) 0.5286(4) 0.0315(8) Uani 1 1 d .

loop_
_atom_site_aniso_label
_atom_site_aniso_U_11
_atom_site_aniso_U_22
_atom_site_aniso_U_33
_atom_site_aniso_U_23
_atom_site_aniso_U_13
_atom_site_aniso_U_12
Be1 0.028(3) 0.031(3) 0.035(4) 0.000 0.000 -0.002(3)
O1 0.0339(14) 0.0349(13) 0.0332(14) -0.0012(12) -0.0102(12) 0.0038(11)
N1 0.0300(15) 0.0359(16) 0.0253(16) -0.0014(12) -0.0030(12) -0.0068(12)
C1 0.0408(19) 0.0392(19) 0.037(2) -0.012(2) -0.0048(19) -0.0132(15)
C2 0.037(2) 0.076(3) 0.032(2) -0.007(2) -0.0089(17) -0.020(2)
S1 0.0303(5) 0.0612(7) 0.0431(6) 0.0011(6) -0.0118(5) 0.0025(4)
C3 0.0237(17) 0.0378(19) 0.032(2) -0.0003(15) -0.0042(14) -0.0012(14)
C4 0.0234(16) 0.0361(17) 0.0348(19) -0.0033(14) -0.0016(13) 0.0011(14)
C5 0.040(2) 0.041(2) 0.048(3) 0.0001(19) -0.0042(19) 0.0125(18)
C6 0.061(3) 0.037(2) 0.054(3) -0.0105(19) -0.005(2) 0.014(2)
C7 0.047(3) 0.036(2) 0.047(3) 0.0004(19) -0.001(2) -0.0059(18)
C8 0.0324(18) 0.041(2) 0.0363(19) -0.0057(16) -0.0077(17) -0.0004(17)
C9 0.0319(19) 0.0271(17) 0.035(2) -0.0020(16) 0.0004(15) -0.0010(15)

loop_
_atom_type_symbol
_atom_type_description
_atom_type_scat_dispersion_real
_atom_type_scat_dispersion_imag
_atom_type_scat_source
C C 0.0033 0.0016 'International Tables Vol C Tables 4.2.6.8 and 6.1.1.4'
H H 0.0000 0.0000 'International Tables Vol C Tables 4.2.6.8 and 6.1.1.4'
Be Be 0.0005 0.0002 'International Tables Vol C Tables 4.2.6.8 and 6.1.1.4'
N N 0.0061 0.0033 'International Tables Vol C Tables 4.2.6.8 and 6.1.1.4'
O O 0.0106 0.0060 'International Tables Vol C Tables 4.2.6.8 and 6.1.1.4'
S S 0.1246 0.1234 'International Tables Vol C Tables 4.2.6.8 and 6.1.1.4'

loop_
_geom_angle_atom_site_label_1
_geom_angle_atom_site_label_2
_geom_angle_atom_site_label_3
_geom_angle
_geom_angle_site_symmetry_1
_geom_angle_site_symmetry_3
O1 Be1 O1 114.3(5) . 2_655
O1 Be1 N1 104.54(14) . .
O1 Be1 N1 111.17(15) 2_655 .
O1 Be1 N1 111.17(15) . 2_655
O1 Be1 N1 104.54(14) 2_655 2_655
N1 Be1 N1 111.3(5) . 2_655
C9 O1 Be1 128.0(3) . .
C3 N1 C1 112.1(3) . .
C3 N1 Be1 120.9(3) . .
C1 N1 Be1 126.7(3) . .
C2 C1 N1 115.3(4) . .
C1 C2 S1 109.5(3) . .
C2 S1 C3 90.7(2) . .
N1 C3 C4 124.3(3) . .
N1 C3 S1 112.3(3) . .
C4 C3 S1 123.4(3) . .
C5 C4 C9 120.6(4) . .
C5 C4 C3 120.4(4) . .
C9 C4 C3 119.0(3) . .
C6 C5 C4 121.0(4) . .
C5 C6 C7 118.3(4) . .
C8 C7 C6 121.8(5) . .
C7 C8 C9 121.0(4) . .
O1 C9 C8 120.0(4) . .
O1 C9 C4 122.6(4) . .
C8 C9 C4 117.4(4) . .

loop_
_geom_bond_atom_site_label_1
_geom_bond_atom_site_label_2
_geom_bond_distance
_geom_bond_site_symmetry_2
Be1 O1 1.573(5) .
Be1 O1 1.573(5) 2_655
Be1 N1 1.747(5) .
Be1 N1 1.747(5) 2_655
O1 C9 1.319(5) .
N1 C3 1.314(5) .
N1 C1 1.389(5) .
C1 C2 1.345(7) .
C2 S1 1.722(6) .
S1 C3 1.734(4) .
C3 C4 1.461(5) .
C4 C5 1.395(6) .
C4 C9 1.423(6) .
C5 C6 1.386(7) .
C6 C7 1.388(8) .
C7 C8 1.385(6) .
C8 C9 1.393(6) .
